data_1553302
loop_
_publ_author_name
'Kim, Jong Won'
'Ko, Sung-Kyun'
'Kim, Hye-Min'
'Kim, Gun-Hee'
'Son, Sangkeun'
'Kim, Gil Soo'
'Hwang, Gwi Ja'
'Jeon, Eun Soo'
'Shin, Kee-Sun'
'Ryoo, In-Ja'
'Hong, Young-Soo'
'Oh, Hyuncheol'
'Lee, Kyung Ho'
'Soung, Nak-Kyun'
'Hashizume, Daisuke'
'Nogawa, Toshihiko'
'Takahashi, Shunji'
'Kim, Bo Yeon'
'Osada, Hiroyuki'
'Jang, Jae-Hyuk'
'Ahn, Jong Seog'

_publ_section_title
;
 Stachybotrysin, an Osteoclast Differentiation Inhibitor from the
 Marine-Derived Fungus Stachybotrys sp. KCB13F013.
;
_journal_issue 10
_journal_name_full 'Journal of natural products'
_journal_page_first 2703
_journal_page_last 2708
_journal_paper_doi 10.1021/acs.jnatprod.6b00641
_journal_volume 79
_journal_year 2016
_chemical_absolute_configuration ad
_chemical_formula_moiety 'C26 H36 O5, 2(H2 O)'
_chemical_formula_sum 'C26 H40 O7'
_chemical_formula_weight 464.58
_space_group_crystal_system monoclinic
_space_group_IT_number 4
_space_group_name_Hall 'P 2yb'
_space_group_name_H-M_alt 'P 1 21 1'
_atom_sites_solution_hydrogens difmap
_atom_sites_solution_primary direct
_atom_sites_solution_secondary difmap
_audit_creation_method SHELXL-2014/7
_cell_angle_alpha 90
_cell_angle_beta 100.8400(7)
_cell_angle_gamma 90
_cell_formula_units_Z 2
_cell_length_a 10.09710(18)
_cell_length_b 6.95501(13)
_cell_length_c 18.0231(3)
_cell_measurement_reflns_used 27813
_cell_measurement_temperature 90
_cell_measurement_theta_max 68.285
_cell_measurement_theta_min 4.460
_cell_volume 1243.10(4)
_computing_cell_refinement PROCESS-AUTO
_computing_data_collection PROCESS-AUTO
_computing_data_reduction PROCESS-AUTO
_computing_molecular_graphics SV
_computing_publication_material 'SHELXL-2014/7 (Sheldrick, 2014)'
_computing_structure_refinement 'SHELXL-2014/7 (Sheldrick, 2014)'
_computing_structure_solution SIR2004
_diffrn_ambient_temperature 90
_diffrn_detector_area_resol_mean 10
_diffrn_measured_fraction_theta_full 0.988
_diffrn_measured_fraction_theta_max 0.988
_diffrn_measurement_device_type 'Rigaku Raxis-Rapid'
_diffrn_measurement_method \w-scan
_diffrn_radiation_type CuK\a
_diffrn_radiation_wavelength 1.54184
_diffrn_reflns_av_R_equivalents 0.0328
_diffrn_reflns_av_unetI/netI 0.0268
_diffrn_reflns_Laue_measured_fraction_full 0.988
_diffrn_reflns_Laue_measured_fraction_max 0.988
_diffrn_reflns_limit_h_max 12
_diffrn_reflns_limit_h_min -12
_diffrn_reflns_limit_k_max 8
_diffrn_reflns_limit_k_min -7
_diffrn_reflns_limit_l_max 21
_diffrn_reflns_limit_l_min -21
_diffrn_reflns_number 30809
_diffrn_reflns_point_group_measured_fraction_full 0.944
_diffrn_reflns_point_group_measured_fraction_max 0.945
_diffrn_reflns_theta_full 67.684
_diffrn_reflns_theta_max 68.156
_diffrn_reflns_theta_min 4.459
_diffrn_source 'Fine-focus sealed tube'
_exptl_absorpt_coefficient_mu 0.723
_exptl_absorpt_correction_T_max 0.9355
_exptl_absorpt_correction_T_min 0.8286
_exptl_absorpt_correction_type numerical
_exptl_absorpt_process_details
;
 Numabs
;
_exptl_crystal_colour colourless
_exptl_crystal_density_diffrn 1.241
_exptl_crystal_description pillar
_exptl_crystal_F_000 504
_exptl_crystal_size_max 0.351
_exptl_crystal_size_mid 0.140
_exptl_crystal_size_min 0.100
_refine_diff_density_max 0.218
_refine_diff_density_min -0.155
_refine_diff_density_rms 0.041
_refine_ls_abs_structure_details
;
 Flack x determined using 1475 quotients [(I+)-(I-)]/[(I+)+(I-)]
 (Parsons, Flack and Wagner, Acta Cryst. B69 (2013) 249-259).
;
_refine_ls_abs_structure_Flack 0.04(6)
_refine_ls_extinction_method none
_refine_ls_goodness_of_fit_ref 1.146
_refine_ls_hydrogen_treatment mixed
_refine_ls_matrix_type full
_refine_ls_number_parameters 331
_refine_ls_number_reflns 4312
_refine_ls_number_restraints 1
_refine_ls_restrained_S_all 1.146
_refine_ls_R_factor_all 0.0435
_refine_ls_R_factor_gt 0.0343
_refine_ls_shift/su_max 0.000
_refine_ls_shift/su_mean 0.000
_refine_ls_structure_factor_coef Fsqd
_refine_ls_weighting_details 'w=1/[\s^2^(Fo^2^)+(0.0319P)^2^+0.3836P] where P=(Fo^2^+2Fc^2^)/3'
_refine_ls_weighting_scheme calc
_refine_ls_wR_factor_gt 0.0744
_refine_ls_wR_factor_ref 0.0843
_reflns_Friedel_coverage 0.756
_reflns_Friedel_fraction_full 0.893
_reflns_Friedel_fraction_max 0.893
_reflns_number_gt 3874
_reflns_number_total 4312
_reflns_threshold_expression 'I > 2\s(I)'
_cod_data_source_file np6b00641_si_001.cif
_cod_data_source_block 13emf013-244-3-3
_cod_original_sg_symbol_H-M 'P 21'
_cod_database_code 1553302
_shelx_shelxl_version_number 2014/7
_shelx_space_group_comment
;
The symmetry employed for this shelxl refinement is uniquely defined
by the following loop, which should always be used as a source of
symmetry information in preference to the above space-group names.
They are only intended as comments.
;
_shelx_estimated_absorpt_t_min 0.786
_shelx_estimated_absorpt_t_max 0.931

loop_
_space_group_symop_operation_xyz
'x, y, z'
'-x, y+1/2, -z'

loop_
_atom_site_label
_atom_site_type_symbol
_atom_site_fract_x
_atom_site_fract_y
_atom_site_fract_z
_atom_site_U_iso_or_equiv
_atom_site_adp_type
_atom_site_occupancy
_atom_site_site_symmetry_order
_atom_site_calc_flag
_atom_site_refinement_flags_posn
_atom_site_refinement_flags_adp
O1 O 0.2034(2) -0.3680(3) 0.24261(11) 0.0280(5) Uani 1 1 d . .
H1H H 0.135(5) -0.412(7) 0.212(3) 0.074(15) Uiso 1 1 d . .
O2 O 0.52450(16) 0.1160(3) 0.26881(9) 0.0208(4) Uani 1 1 d . .
O3 O 0.11070(19) 0.3148(4) 0.04472(11) 0.0317(5) Uani 1 1 d . .
H3H H 0.142(5) 0.378(9) 0.000(3) 0.110(19) Uiso 1 1 d . .
O4 O 0.70073(18) 0.5813(3) 0.11863(11) 0.0281(5) Uani 1 1 d . .
O5 O 0.8988(2) 0.1153(3) 0.21609(10) 0.0263(5) Uani 1 1 d . .
H5H H 0.943(5) 0.223(8) 0.207(3) 0.076(15) Uiso 1 1 d . .
C1 C 0.3644(3) -0.1212(4) 0.25160(14) 0.0215(6) Uani 1 1 d . .
C2 C 0.2476(3) -0.2066(4) 0.21330(15) 0.0218(6) Uani 1 1 d . .
C3 C 0.1801(3) -0.1193(4) 0.14655(14) 0.0222(6) Uani 1 1 d . .
H3 H 0.0990 -0.1750 0.1200 0.027 Uiso 1 1 calc R U
C4 C 0.2293(3) 0.0462(4) 0.11870(14) 0.0215(6) Uani 1 1 d . .
C5 C 0.3498(2) 0.1359(4) 0.15639(14) 0.0204(6) Uani 1 1 d . .
C6 C 0.4116(2) 0.0446(4) 0.22346(14) 0.0200(6) Uani 1 1 d . .
C7 C 0.5551(3) -0.0020(4) 0.33815(14) 0.0219(6) Uani 1 1 d . .
C8 C 0.4585(3) -0.1785(5) 0.32301(15) 0.0253(6) Uani 1 1 d . .
H8A H 0.5084 -0.2973 0.3157 0.030 Uiso 1 1 calc R U
H8B H 0.4092 -0.1981 0.3650 0.030 Uiso 1 1 calc R U
C9 C 0.7078(3) -0.0537(4) 0.34981(14) 0.0198(6) Uani 1 1 d . .
C10 C 0.7358(3) -0.1624(5) 0.27971(14) 0.0221(6) Uani 1 1 d . .
H10A H 0.6953 -0.2923 0.2785 0.027 Uiso 1 1 calc R U
H10B H 0.6916 -0.0933 0.2336 0.027 Uiso 1 1 calc R U
C11 C 0.8864(3) -0.1821(5) 0.27876(15) 0.0253(6) Uani 1 1 d . .
H11A H 0.9291 -0.2626 0.3220 0.030 Uiso 1 1 calc R U
H11B H 0.8979 -0.2482 0.2317 0.030 Uiso 1 1 calc R U
C12 C 0.9567(3) 0.0106(4) 0.28331(15) 0.0220(6) Uani 1 1 d . .
H12 H 1.0547 -0.0107 0.2835 0.026 Uiso 1 1 calc R U
C13 C 0.9421(2) 0.1231(4) 0.35522(14) 0.0201(6) Uani 1 1 d . .
C14 C 0.7888(2) 0.1379(4) 0.35848(14) 0.0185(6) Uani 1 1 d . .
H14 H 0.7488 0.2152 0.3130 0.022 Uiso 1 1 calc R U
C15 C 0.7609(3) 0.2553(5) 0.42558(15) 0.0237(7) Uani 1 1 d . .
H15A H 0.7894 0.1813 0.4728 0.028 Uiso 1 1 calc R U
H15B H 0.8137 0.3760 0.4297 0.028 Uiso 1 1 calc R U
C16 C 0.6117(3) 0.3021(5) 0.41557(15) 0.0269(7) Uani 1 1 d . .
H16A H 0.5870 0.3905 0.3721 0.032 Uiso 1 1 calc R U
H16B H 0.5950 0.3700 0.4612 0.032 Uiso 1 1 calc R U
C17 C 0.5214(3) 0.1251(5) 0.40242(15) 0.0257(6) Uani 1 1 d . .
H17 H 0.5380 0.0472 0.4499 0.031 Uiso 1 1 calc R U
C18 C 0.1561(3) 0.1198(5) 0.04288(14) 0.0260(7) Uani 1 1 d . .
H18A H 0.2172 0.1100 0.0060 0.031 Uiso 1 1 calc R U
H18B H 0.0773 0.0361 0.0249 0.031 Uiso 1 1 calc R U
C19 C 0.4054(3) 0.3070(4) 0.12699(14) 0.0208(6) Uani 1 1 d . .
H19 H 0.3442 0.3820 0.0922 0.025 Uiso 1 1 calc R U
C20 C 0.5335(3) 0.3715(4) 0.14337(15) 0.0241(6) Uani 1 1 d . .
H20 H 0.5972 0.3014 0.1787 0.029 Uiso 1 1 calc R U
C21 C 0.5786(3) 0.5438(5) 0.10940(14) 0.0239(6) Uani 1 1 d . .
C22 C 0.4785(3) 0.6787(5) 0.06439(16) 0.0314(7) Uani 1 1 d . .
H22A H 0.5265 0.7831 0.0443 0.047 Uiso 1 1 calc R U
H22B H 0.4203 0.7325 0.0970 0.047 Uiso 1 1 calc R U
H22C H 0.4232 0.6086 0.0225 0.047 Uiso 1 1 calc R U
C23 C 0.7411(3) -0.1874(5) 0.41935(15) 0.0248(6) Uani 1 1 d . .
H23A H 0.7570 -0.1098 0.4655 0.037 Uiso 1 1 calc R U
H23B H 0.8222 -0.2624 0.4165 0.037 Uiso 1 1 calc R U
H23C H 0.6653 -0.2749 0.4201 0.037 Uiso 1 1 calc R U
C24 C 1.0265(3) 0.0252(5) 0.42475(15) 0.0259(6) Uani 1 1 d . .
H24A H 1.0091 0.0877 0.4707 0.039 Uiso 1 1 calc R U
H24B H 1.1224 0.0365 0.4226 0.039 Uiso 1 1 calc R U
H24C H 1.0017 -0.1109 0.4253 0.039 Uiso 1 1 calc R U
C25 C 0.9999(3) 0.3252(5) 0.34972(15) 0.0242(6) Uani 1 1 d . .
H25A H 1.0104 0.3889 0.3990 0.036 Uiso 1 1 calc R U
H25B H 0.9384 0.4002 0.3120 0.036 Uiso 1 1 calc R U
H25C H 1.0880 0.3157 0.3346 0.036 Uiso 1 1 calc R U
C26 C 0.3737(3) 0.1891(6) 0.38772(17) 0.0353(8) Uani 1 1 d . .
H26A H 0.3151 0.0758 0.3795 0.053 Uiso 1 1 calc R U
H26B H 0.3559 0.2715 0.3428 0.053 Uiso 1 1 calc R U
H26C H 0.3554 0.2610 0.4315 0.053 Uiso 1 1 calc R U
O1W O 0.9850(2) 0.4511(3) 0.15502(11) 0.0269(5) Uani 1 1 d . .
H1W H 0.903(4) 0.478(7) 0.141(2) 0.065(14) Uiso 1 1 d . .
H2W H 1.025(4) 0.409(7) 0.115(3) 0.079(15) Uiso 1 1 d . .
O2W O 0.7965(2) -0.0591(4) 0.07822(12) 0.0361(6) Uani 1 1 d . .
H3W H 0.833(6) 0.019(9) 0.117(3) 0.12(2) Uiso 1 1 d . .
H4W H 0.754(5) -0.188(8) 0.095(2) 0.083(15) Uiso 1 1 d . .

loop_
_atom_site_aniso_label
_atom_site_aniso_U_11
_atom_site_aniso_U_22
_atom_site_aniso_U_33
_atom_site_aniso_U_23
_atom_site_aniso_U_13
_atom_site_aniso_U_12
O1 0.0260(10) 0.0276(13) 0.0291(10) 0.0049(9) 0.0017(8) -0.0101(10)
O2 0.0201(9) 0.0215(11) 0.0189(8) 0.0041(8) -0.0011(7) -0.0042(9)
O3 0.0299(11) 0.0383(15) 0.0274(10) 0.0068(10) 0.0066(8) 0.0109(10)
O4 0.0255(10) 0.0306(14) 0.0288(10) 0.0007(9) 0.0064(8) -0.0070(9)
O5 0.0321(10) 0.0253(13) 0.0222(9) 0.0024(9) 0.0069(8) -0.0025(10)
C1 0.0185(12) 0.0236(17) 0.0221(13) 0.0023(12) 0.0029(10) 0.0001(12)
C2 0.0199(12) 0.0211(18) 0.0250(14) 0.0002(12) 0.0059(10) -0.0031(12)
C3 0.0170(12) 0.0265(18) 0.0226(13) -0.0038(12) 0.0027(10) -0.0033(12)
C4 0.0195(12) 0.0248(18) 0.0202(12) -0.0002(12) 0.0037(10) 0.0006(12)
C5 0.0200(12) 0.0205(17) 0.0206(12) -0.0015(12) 0.0040(9) 0.0016(12)
C6 0.0169(12) 0.0209(17) 0.0217(12) -0.0004(12) 0.0028(10) -0.0012(11)
C7 0.0216(13) 0.0239(18) 0.0189(12) 0.0063(12) 0.0007(10) -0.0018(12)
C8 0.0225(13) 0.0291(18) 0.0227(13) 0.0057(13) 0.0006(10) -0.0069(13)
C9 0.0220(13) 0.0170(16) 0.0193(12) 0.0032(11) 0.0011(10) -0.0007(12)
C10 0.0278(14) 0.0163(17) 0.0216(13) 0.0001(12) 0.0033(10) -0.0040(13)
C11 0.0332(15) 0.0167(17) 0.0266(14) -0.0031(13) 0.0074(11) 0.0027(13)
C12 0.0228(13) 0.0208(17) 0.0238(13) 0.0022(12) 0.0078(10) 0.0017(12)
C13 0.0175(12) 0.0215(17) 0.0212(12) 0.0000(12) 0.0036(9) 0.0001(12)
C14 0.0171(12) 0.0192(16) 0.0188(12) 0.0027(11) 0.0020(9) -0.0004(11)
C15 0.0254(14) 0.0238(19) 0.0223(13) -0.0027(12) 0.0056(11) -0.0013(12)
C16 0.0251(14) 0.032(2) 0.0242(14) -0.0049(13) 0.0064(11) 0.0012(14)
C17 0.0227(13) 0.0339(19) 0.0214(12) 0.0015(13) 0.0062(10) -0.0015(14)
C18 0.0256(14) 0.0291(19) 0.0217(13) 0.0010(13) 0.0006(10) -0.0044(14)
C19 0.0213(13) 0.0222(17) 0.0187(12) 0.0042(12) 0.0028(10) 0.0028(12)
C20 0.0255(14) 0.0248(18) 0.0218(13) 0.0035(12) 0.0038(10) -0.0013(13)
C21 0.0285(14) 0.0259(18) 0.0177(12) -0.0032(12) 0.0055(10) -0.0055(13)
C22 0.0316(15) 0.029(2) 0.0331(16) 0.0061(14) 0.0060(12) -0.0006(14)
C23 0.0243(13) 0.0236(18) 0.0247(13) 0.0055(12) 0.0001(10) -0.0027(13)
C24 0.0210(13) 0.0279(18) 0.0274(14) 0.0028(13) 0.0012(11) -0.0005(13)
C25 0.0227(13) 0.0253(18) 0.0244(13) -0.0010(13) 0.0039(10) -0.0030(13)
C26 0.0243(15) 0.050(3) 0.0339(16) -0.0040(16) 0.0111(12) 0.0001(15)
O1W 0.0283(11) 0.0277(14) 0.0245(10) -0.0017(9) 0.0044(8) 0.0001(10)
O2W 0.0464(13) 0.0322(15) 0.0303(11) -0.0029(11) 0.0084(10) -0.0107(12)

loop_
_atom_type_symbol
_atom_type_description
_atom_type_scat_dispersion_real
_atom_type_scat_dispersion_imag
_atom_type_scat_source
C C 0.0181 0.0091 'International Tables Vol C Tables 4.2.6.8 and 6.1.1.4'
H H 0.0000 0.0000 'International Tables Vol C Tables 4.2.6.8 and 6.1.1.4'
O O 0.0492 0.0322 'International Tables Vol C Tables 4.2.6.8 and 6.1.1.4'

loop_
_geom_angle_atom_site_label_1
_geom_angle_atom_site_label_2
_geom_angle_atom_site_label_3
_geom_angle
C2 O1 H1H 110(3)
C6 O2 C7 108.8(2)
C18 O3 H3H 104(3)
C12 O5 H5H 116(3)
C6 C1 C2 119.8(2)
C6 C1 C8 109.2(2)
C2 C1 C8 131.0(3)
O1 C2 C1 118.4(2)
O1 C2 C3 123.4(2)
C1 C2 C3 118.2(3)
C4 C3 C2 121.3(2)
C4 C3 H3 119.3
C2 C3 H3 119.3
C3 C4 C5 121.7(2)
C3 C4 C18 117.4(2)
C5 C4 C18 120.7(2)
C6 C5 C4 114.5(3)
C6 C5 C19 122.9(2)
C4 C5 C19 122.6(2)
O2 C6 C1 113.0(2)
O2 C6 C5 122.5(2)
C1 C6 C5 124.5(2)
O2 C7 C17 106.0(2)
O2 C7 C9 106.63(19)
C17 C7 C9 112.5(2)
O2 C7 C8 105.34(19)
C17 C7 C8 111.3(2)
C9 C7 C8 114.4(2)
C1 C8 C7 102.4(2)
C1 C8 H8A 111.3
C7 C8 H8A 111.3
C1 C8 H8B 111.3
C7 C8 H8B 111.3
H8A C8 H8B 109.2
C10 C9 C23 108.9(2)
C10 C9 C14 109.2(2)
C23 C9 C14 113.8(2)
C10 C9 C7 109.3(2)
C23 C9 C7 107.9(2)
C14 C9 C7 107.7(2)
C11 C10 C9 112.8(2)
C11 C10 H10A 109.0
C9 C10 H10A 109.0
C11 C10 H10B 109.0
C9 C10 H10B 109.0
H10A C10 H10B 107.8
C12 C11 C10 112.2(2)
C12 C11 H11A 109.2
C10 C11 H11A 109.2
C12 C11 H11B 109.2
C10 C11 H11B 109.2
H11A C11 H11B 107.9
O5 C12 C11 106.9(2)
O5 C12 C13 111.2(2)
C11 C12 C13 112.1(2)
O5 C12 H12 108.8
C11 C12 H12 108.8
C13 C12 H12 108.8
C25 C13 C24 107.4(2)
C25 C13 C12 108.2(2)
C24 C13 C12 109.5(2)
C25 C13 C14 109.5(2)
C24 C13 C14 113.6(2)
C12 C13 C14 108.4(2)
C15 C14 C9 111.4(2)
C15 C14 C13 113.3(2)
C9 C14 C13 116.5(2)
C15 C14 H14 104.8
C9 C14 H14 104.8
C13 C14 H14 104.8
C16 C15 C14 110.3(2)
C16 C15 H15A 109.6
C14 C15 H15A 109.6
C16 C15 H15B 109.6
C14 C15 H15B 109.6
H15A C15 H15B 108.1
C15 C16 C17 113.3(3)
C15 C16 H16A 108.9
C17 C16 H16A 108.9
C15 C16 H16B 108.9
C17 C16 H16B 108.9
H16A C16 H16B 107.7
C16 C17 C26 109.1(3)
C16 C17 C7 111.7(2)
C26 C17 C7 112.4(2)
C16 C17 H17 107.8
C26 C17 H17 107.8
C7 C17 H17 107.8
O3 C18 C4 113.7(2)
O3 C18 H18A 108.8
C4 C18 H18A 108.8
O3 C18 H18B 108.8
C4 C18 H18B 108.8
H18A C18 H18B 107.7
C20 C19 C5 127.7(3)
C20 C19 H19 116.2
C5 C19 H19 116.2
C19 C20 C21 123.0(3)
C19 C20 H20 118.5
C21 C20 H20 118.5
O4 C21 C20 119.9(3)
O4 C21 C22 119.5(3)
C20 C21 C22 120.6(2)
C21 C22 H22A 109.5
C21 C22 H22B 109.5
H22A C22 H22B 109.5
C21 C22 H22C 109.5
H22A C22 H22C 109.5
H22B C22 H22C 109.5
C9 C23 H23A 109.5
C9 C23 H23B 109.5
H23A C23 H23B 109.5
C9 C23 H23C 109.5
H23A C23 H23C 109.5
H23B C23 H23C 109.5
C13 C24 H24A 109.5
C13 C24 H24B 109.5
H24A C24 H24B 109.5
C13 C24 H24C 109.5
H24A C24 H24C 109.5
H24B C24 H24C 109.5
C13 C25 H25A 109.5
C13 C25 H25B 109.5
H25A C25 H25B 109.5
C13 C25 H25C 109.5
H25A C25 H25C 109.5
H25B C25 H25C 109.5
C17 C26 H26A 109.5
C17 C26 H26B 109.5
H26A C26 H26B 109.5
C17 C26 H26C 109.5
H26A C26 H26C 109.5
H26B C26 H26C 109.5
H1W O1W H2W 112(4)
H3W O2W H4W 114(4)

loop_
_geom_bond_atom_site_label_1
_geom_bond_atom_site_label_2
_geom_bond_distance
O1 C2 1.352(4)
O1 H1H 0.86(5)
O2 C6 1.365(3)
O2 C7 1.478(3)
O3 C18 1.434(4)
O3 H3H 1.01(6)
O4 C21 1.241(3)
O5 C12 1.440(3)
O5 H5H 0.90(5)
C1 C6 1.380(4)
C1 C2 1.383(4)
C1 C8 1.503(4)
C2 C3 1.404(4)
C3 C4 1.385(4)
C3 H3 0.9500
C4 C5 1.422(4)
C4 C18 1.515(4)
C5 C6 1.403(4)
C5 C19 1.458(4)
C7 C17 1.545(4)
C7 C9 1.559(4)
C7 C8 1.559(4)
C8 H8A 0.9900
C8 H8B 0.9900
C9 C10 1.543(4)
C9 C23 1.546(4)
C9 C14 1.556(4)
C10 C11 1.530(4)
C10 H10A 0.9900
C10 H10B 0.9900
C11 C12 1.512(4)
C11 H11A 0.9900
C11 H11B 0.9900
C12 C13 1.545(4)
C12 H12 1.0000
C13 C25 1.532(4)
C13 C24 1.536(4)
C13 C14 1.563(3)
C14 C15 1.529(4)
C14 H14 1.0000
C15 C16 1.518(4)
C15 H15A 0.9900
C15 H15B 0.9900
C16 C17 1.524(4)
C16 H16A 0.9900
C16 H16B 0.9900
C17 C26 1.531(4)
C17 H17 1.0000
C18 H18A 0.9900
C18 H18B 0.9900
C19 C20 1.348(4)
C19 H19 0.9500
C20 C21 1.457(4)
C20 H20 0.9500
C21 C22 1.501(4)
C22 H22A 0.9800
C22 H22B 0.9800
C22 H22C 0.9800
C23 H23A 0.9800
C23 H23B 0.9800
C23 H23C 0.9800
C24 H24A 0.9800
C24 H24B 0.9800
C24 H24C 0.9800
C25 H25A 0.9800
C25 H25B 0.9800
C25 H25C 0.9800
C26 H26A 0.9800
C26 H26B 0.9800
C26 H26C 0.9800
O1W H1W 0.84(4)
O1W H2W 0.93(5)
O2W H3W 0.91(6)
O2W H4W 1.06(6)

loop_
_geom_hbond_atom_site_label_D
_geom_hbond_atom_site_label_H
_geom_hbond_atom_site_label_A
_geom_hbond_distance_DH
_geom_hbond_distance_HA
_geom_hbond_distance_DA
_geom_hbond_angle_DHA
_geom_hbond_site_symmetry_A
O1 H1H O1W 0.86(5) 1.91(5) 2.762(3) 170(5) 1_445
O3 H3H O2W 1.01(6) 1.71(5) 2.709(3) 169(5) 2_655
O5 H5H O1W 0.90(5) 1.93(5) 2.790(3) 159(4) .
O1W H1W O4 0.84(4) 2.13(5) 2.963(3) 171(4) .
O1W H2W O3 0.93(5) 1.79(5) 2.723(3) 175(4) 1_655
O2W H3W O5 0.91(6) 1.90(6) 2.784(3) 162(6) .
O2W H4W O4 1.06(6) 1.77(6) 2.826(3) 172(4) 1_545

loop_
_geom_torsion_atom_site_label_1
_geom_torsion_atom_site_label_2
_geom_torsion_atom_site_label_3
_geom_torsion_atom_site_label_4
_geom_torsion
C6 C1 C2 O1 -179.5(2)
C8 C1 C2 O1 1.3(5)
C6 C1 C2 C3 -0.4(4)
C8 C1 C2 C3 -179.6(3)
O1 C2 C3 C4 180.0(3)
C1 C2 C3 C4 1.0(4)
C2 C3 C4 C5 -0.3(4)
C2 C3 C4 C18 174.8(3)
C3 C4 C5 C6 -0.9(4)
C18 C4 C5 C6 -175.8(2)
C3 C4 C5 C19 178.3(3)
C18 C4 C5 C19 3.3(4)
C7 O2 C6 C1 -4.2(3)
C7 O2 C6 C5 174.2(2)
C2 C1 C6 O2 177.6(2)
C8 C1 C6 O2 -3.1(3)
C2 C1 C6 C5 -0.8(4)
C8 C1 C6 C5 178.5(3)
C4 C5 C6 O2 -176.8(2)
C19 C5 C6 O2 4.1(4)
C4 C5 C6 C1 1.5(4)
C19 C5 C6 C1 -177.7(3)
C6 O2 C7 C17 -108.7(2)
C6 O2 C7 C9 131.3(2)
C6 O2 C7 C8 9.4(3)
C6 C1 C8 C7 8.4(3)
C2 C1 C8 C7 -172.3(3)
O2 C7 C8 C1 -10.5(3)
C17 C7 C8 C1 104.0(2)
C9 C7 C8 C1 -127.2(2)
O2 C7 C9 C10 -58.4(3)
C17 C7 C9 C10 -174.2(2)
C8 C7 C9 C10 57.6(3)
O2 C7 C9 C23 -176.7(2)
C17 C7 C9 C23 67.5(3)
C8 C7 C9 C23 -60.7(3)
O2 C7 C9 C14 60.1(3)
C17 C7 C9 C14 -55.7(3)
C8 C7 C9 C14 176.1(2)
C23 C9 C10 C11 -74.3(3)
C14 C9 C10 C11 50.4(3)
C7 C9 C10 C11 168.0(2)
C9 C10 C11 C12 -56.7(3)
C10 C11 C12 O5 -63.7(3)
C10 C11 C12 C13 58.4(3)
O5 C12 C13 C25 -53.1(3)
C11 C12 C13 C25 -172.7(2)
O5 C12 C13 C24 -169.9(2)
C11 C12 C13 C24 70.5(3)
O5 C12 C13 C14 65.7(3)
C11 C12 C13 C14 -54.0(3)
C10 C9 C14 C15 177.9(2)
C23 C9 C14 C15 -60.2(3)
C7 C9 C14 C15 59.3(3)
C10 C9 C14 C13 -50.0(3)
C23 C9 C14 C13 71.9(3)
C7 C9 C14 C13 -168.6(2)
C25 C13 C14 C15 -59.3(3)
C24 C13 C14 C15 60.8(3)
C12 C13 C14 C15 -177.2(2)
C25 C13 C14 C9 169.5(2)
C24 C13 C14 C9 -70.4(3)
C12 C13 C14 C9 51.6(3)
C9 C14 C15 C16 -59.3(3)
C13 C14 C15 C16 167.1(2)
C14 C15 C16 C17 54.6(3)
C15 C16 C17 C26 -176.2(2)
C15 C16 C17 C7 -51.3(3)
O2 C7 C17 C16 -63.7(3)
C9 C7 C17 C16 52.4(3)
C8 C7 C17 C16 -177.8(2)
O2 C7 C17 C26 59.2(3)
C9 C7 C17 C26 175.4(2)
C8 C7 C17 C26 -54.8(3)
C3 C4 C18 O3 124.0(3)
C5 C4 C18 O3 -60.9(3)
C6 C5 C19 C20 20.4(4)
C4 C5 C19 C20 -158.7(3)
C5 C19 C20 C21 178.9(3)
C19 C20 C21 O4 -170.1(3)
C19 C20 C21 C22 11.0(4)
